data_4118914
loop_
_publ_author_name
'Chunmiao Han'
'Zhensong Zhang'
'Hui Xu'
'Shouzhen Yue'
'Jing Li'
'Pingrui Yan'
'Zhaopeng Deng'
'Yi Zhao'
'Pengfei Yan'
'Shiyong Liu'

_publ_section_title
;
 Short-Axis Substitution Approach Selectively Optimizes Electrical
 Properties of Dibenzothiophene-Based Phosphine Oxide Hosts
;
_journal_name_full 'Journal of the American Chemical Society'
_journal_page_first 19179
_journal_page_last 19188
_journal_paper_doi 10.1021/ja308273y
_journal_volume 134
_journal_year 2012
_chemical_formula_sum 'C36 H26 O2 P2 S'
_chemical_formula_weight 584.57
_chemical_name_systematic
; 
 ? 
;
_space_group_IT_number 14
_symmetry_cell_setting monoclinic
_symmetry_space_group_name_Hall '-P 2ybc'
_symmetry_space_group_name_H-M 'P 1 21/c 1'
_atom_sites_solution_hydrogens geom
_atom_sites_solution_primary direct
_atom_sites_solution_secondary difmap
_audit_creation_method SHELXL-97
_cell_angle_alpha 90.00
_cell_angle_beta 91.299(3)
_cell_angle_gamma 90.00
_cell_formula_units_Z 4
_cell_length_a 14.7080(5)
_cell_length_b 12.1509(5)
_cell_length_c 16.1933(5)
_cell_measurement_temperature 295(2)
_cell_volume 2893.25(18)
_computing_structure_refinement 'SHELXL-97 (Sheldrick, 1997)'
_computing_structure_solution 'SHELXS-97 (Sheldrick, 1990)'
_diffrn_ambient_temperature 295(2)
_diffrn_measured_fraction_theta_full 0.998
_diffrn_measured_fraction_theta_max 0.998
_diffrn_radiation_monochromator graphite
_diffrn_radiation_source 'fine-focus sealed tube'
_diffrn_radiation_type MoK\a
_diffrn_radiation_wavelength 0.71073
_diffrn_reflns_av_R_equivalents 0.0239
_diffrn_reflns_av_sigmaI/netI 0.0419
_diffrn_reflns_limit_h_max 18
_diffrn_reflns_limit_h_min -17
_diffrn_reflns_limit_k_max 13
_diffrn_reflns_limit_k_min -14
_diffrn_reflns_limit_l_max 19
_diffrn_reflns_limit_l_min -19
_diffrn_reflns_number 12352
_diffrn_reflns_theta_full 26.00
_diffrn_reflns_theta_max 26.00
_diffrn_reflns_theta_min 3.30
_exptl_absorpt_coefficient_mu 0.255
_exptl_absorpt_correction_T_max 0.9483
_exptl_absorpt_correction_T_min 0.9366
_exptl_crystal_density_diffrn 1.342
_exptl_crystal_F_000 1216
_exptl_crystal_size_max 0.26
_exptl_crystal_size_mid 0.24
_exptl_crystal_size_min 0.21
_refine_diff_density_max 0.238
_refine_diff_density_min -0.344
_refine_diff_density_rms 0.046
_refine_ls_extinction_method none
_refine_ls_goodness_of_fit_ref 1.061
_refine_ls_hydrogen_treatment mixed
_refine_ls_matrix_type full
_refine_ls_number_parameters 370
_refine_ls_number_reflns 5662
_refine_ls_number_restraints 0
_refine_ls_restrained_S_all 1.061
_refine_ls_R_factor_all 0.0661
_refine_ls_R_factor_gt 0.0444
_refine_ls_shift/su_max 0.001
_refine_ls_shift/su_mean 0.000
_refine_ls_structure_factor_coef Fsqd
_refine_ls_weighting_details 'calc w=1/[\s^2^(Fo^2^)+(0.0532P)^2^+0.4595P] where P=(Fo^2^+2Fc^2^)/3'
_refine_ls_weighting_scheme calc
_refine_ls_wR_factor_gt 0.1061
_refine_ls_wR_factor_ref 0.1152
_reflns_number_gt 4255
_reflns_number_total 5662
_reflns_threshold_expression >2sigma(I)
_cod_data_source_file ja308273y_si_003.cif
_cod_data_source_block d
_cod_original_cell_volume 2893.24(17)
_cod_database_code 4118914

loop_
_symmetry_equiv_pos_as_xyz
'x, y, z'
'-x, y+1/2, -z+1/2'
'-x, -y, -z'
'x, -y-1/2, z-1/2'

loop_
_atom_site_label
_atom_site_type_symbol
_atom_site_fract_x
_atom_site_fract_y
_atom_site_fract_z
_atom_site_U_iso_or_equiv
_atom_site_adp_type
_atom_site_occupancy
_atom_site_symmetry_multiplicity
_atom_site_calc_flag
_atom_site_refinement_flags
S1 S 0.67410(3) 0.26752(5) 0.09906(3) 0.03156(15) Uani 1 1 d .
P1 P 0.90029(4) 0.26215(5) 0.08870(3) 0.03667(16) Uani 1 1 d .
P2 P 0.46462(4) 0.23018(5) 0.18218(3) 0.03360(15) Uani 1 1 d .
O1 O 0.86908(11) 0.15818(14) 0.12592(11) 0.0571(5) Uani 1 1 d .
O2 O 0.55091(10) 0.21103(14) 0.22861(9) 0.0468(4) Uani 1 1 d .
C1 C 0.90610(15) 0.3759(2) 0.16002(13) 0.0458(6) Uani 1 1 d .
C2 C 0.8902(2) 0.4826(2) 0.13670(16) 0.0650(8) Uani 1 1 d .
H2A H 0.8726 0.4972 0.0823 0.078 Uiso 1 1 calc R
C3 C 0.8995(3) 0.5692(3) 0.1914(2) 0.0908(11) Uani 1 1 d .
H3A H 0.8874 0.6408 0.1741 0.109 Uiso 1 1 calc R
C4 C 0.9262(3) 0.5490(4) 0.2695(3) 0.1123(15) Uani 1 1 d .
H4A H 0.9331 0.6069 0.3067 0.135 Uiso 1 1 calc R
C5 C 0.9434(3) 0.4438(5) 0.2947(2) 0.1221(17) Uani 1 1 d .
H5A H 0.9626 0.4310 0.3490 0.147 Uiso 1 1 calc R
C6 C 0.9330(2) 0.3557(3) 0.24114(17) 0.0857(11) Uani 1 1 d .
H6A H 0.9439 0.2841 0.2593 0.103 Uiso 1 1 calc R
C7 C 1.01306(14) 0.25004(18) 0.04845(13) 0.0367(5) Uani 1 1 d .
C8 C 1.03606(17) 0.1508(2) 0.01286(15) 0.0533(7) Uani 1 1 d .
H8A H 0.9935 0.0942 0.0103 0.064 Uiso 1 1 calc R
C9 C 1.12118(19) 0.1346(3) -0.01892(18) 0.0692(8) Uani 1 1 d .
H9A H 1.1358 0.0675 -0.0428 0.083 Uiso 1 1 calc R
C10 C 1.18407(19) 0.2176(3) -0.01513(18) 0.0681(8) Uani 1 1 d .
H10A H 1.2415 0.2069 -0.0366 0.082 Uiso 1 1 calc R
C11 C 1.16261(16) 0.3165(3) 0.02014(17) 0.0594(7) Uani 1 1 d .
H11A H 1.2055 0.3727 0.0225 0.071 Uiso 1 1 calc R
C12 C 1.07777(15) 0.3330(2) 0.05211(15) 0.0484(6) Uani 1 1 d .
H12A H 1.0638 0.4001 0.0763 0.058 Uiso 1 1 calc R
C13 C 0.82864(14) 0.30859(17) 0.00396(12) 0.0330(5) Uani 1 1 d .
C14 C 0.86346(15) 0.34393(19) -0.07105(13) 0.0409(5) Uani 1 1 d .
H14A H 0.9260 0.3428 -0.0785 0.049 Uiso 1 1 calc R
C15 C 0.80641(16) 0.3808(2) -0.13476(13) 0.0471(6) Uani 1 1 d .
H15A H 0.8311 0.4022 -0.1846 0.056 Uiso 1 1 calc R
C16 C 0.71439(15) 0.3859(2) -0.12502(13) 0.0414(5) Uani 1 1 d .
H16A H 0.6770 0.4119 -0.1678 0.050 Uiso 1 1 calc R
C17 C 0.67643(14) 0.35206(17) -0.05085(12) 0.0312(5) Uani 1 1 d .
C18 C 0.73402(13) 0.31221(16) 0.01286(11) 0.0286(4) Uani 1 1 d .
C19 C 0.57079(13) 0.30612(16) 0.05150(11) 0.0282(4) Uani 1 1 d .
C20 C 0.58236(13) 0.34920(17) -0.02827(11) 0.0313(5) Uani 1 1 d .
C21 C 0.50705(15) 0.3847(2) -0.07475(13) 0.0408(5) Uani 1 1 d .
H21A H 0.5141 0.4111 -0.1281 0.049 Uiso 1 1 calc R
C22 C 0.42234(15) 0.3802(2) -0.04115(13) 0.0456(6) Uani 1 1 d .
H22A H 0.3721 0.4061 -0.0711 0.055 Uiso 1 1 calc R
C23 C 0.41146(14) 0.3371(2) 0.03745(13) 0.0416(6) Uani 1 1 d .
H23A H 0.3534 0.3350 0.0591 0.050 Uiso 1 1 calc R
C24 C 0.48378(14) 0.29717(17) 0.08485(12) 0.0318(5) Uani 1 1 d .
C25 C 0.40156(14) 0.10674(18) 0.15753(12) 0.0366(5) Uani 1 1 d .
C26 C 0.3930(2) 0.0638(2) 0.07901(15) 0.0615(8) Uani 1 1 d .
H26A H 0.4199 0.0993 0.0349 0.074 Uiso 1 1 calc R
C27 C 0.3441(3) -0.0326(2) 0.06582(18) 0.0800(10) Uani 1 1 d .
H27A H 0.3395 -0.0620 0.0128 0.096 Uiso 1 1 calc R
C28 C 0.3033(2) -0.0843(2) 0.12847(19) 0.0751(9) Uani 1 1 d .
H28A H 0.2686 -0.1469 0.1181 0.090 Uiso 1 1 calc R
C29 C 0.3128(2) -0.0452(2) 0.20730(17) 0.0612(7) Uani 1 1 d .
H29A H 0.2868 -0.0829 0.2508 0.073 Uiso 1 1 calc R
C30 C 0.36108(17) 0.0505(2) 0.22197(14) 0.0479(6) Uani 1 1 d .
H30A H 0.3667 0.0777 0.2755 0.057 Uiso 1 1 calc R
C31 C 0.38587(15) 0.31550(18) 0.23688(13) 0.0374(5) Uani 1 1 d .
C32 C 0.29232(16) 0.3099(2) 0.22464(15) 0.0485(6) Uani 1 1 d .
H32A H 0.2671 0.2578 0.1888 0.058 Uiso 1 1 calc R
C33 C 0.23659(18) 0.3827(2) 0.26619(16) 0.0589(7) Uani 1 1 d .
H33A H 0.1738 0.3790 0.2587 0.071 Uiso 1 1 calc R
C34 C 0.2748(2) 0.4604(2) 0.31861(17) 0.0652(8) Uani 1 1 d .
H34A H 0.2378 0.5107 0.3451 0.078 Uiso 1 1 calc R
C35 C 0.3657(2) 0.4637(2) 0.33159(17) 0.0688(9) Uani 1 1 d .
H35A H 0.3905 0.5152 0.3682 0.083 Uiso 1 1 calc R
C36 C 0.42232(18) 0.3920(2) 0.29155(15) 0.0542(7) Uani 1 1 d .
H36A H 0.4848 0.3951 0.3012 0.065 Uiso 1 1 calc R

loop_
_atom_site_aniso_label
_atom_site_aniso_U_11
_atom_site_aniso_U_22
_atom_site_aniso_U_33
_atom_site_aniso_U_23
_atom_site_aniso_U_13
_atom_site_aniso_U_12
S1 0.0271(3) 0.0409(3) 0.0266(3) 0.0024(2) 0.00164(19) 0.0006(2)
P1 0.0273(3) 0.0426(3) 0.0402(3) 0.0087(3) 0.0009(2) -0.0014(3)
P2 0.0312(3) 0.0402(3) 0.0296(3) 0.0000(2) 0.0045(2) 0.0019(3)
O1 0.0421(10) 0.0551(11) 0.0740(12) 0.0280(9) 0.0010(8) -0.0067(9)
O2 0.0362(9) 0.0663(11) 0.0379(8) 0.0057(8) -0.0017(6) 0.0033(8)
C1 0.0351(13) 0.0672(17) 0.0352(12) 0.0017(12) 0.0023(9) -0.0026(12)
C2 0.087(2) 0.0629(19) 0.0449(15) -0.0080(14) 0.0014(13) -0.0119(17)
C3 0.128(3) 0.073(2) 0.072(2) -0.0255(19) 0.006(2) -0.020(2)
C4 0.126(4) 0.131(4) 0.079(3) -0.051(3) -0.007(2) -0.024(3)
C5 0.141(4) 0.178(5) 0.045(2) -0.030(3) -0.033(2) 0.017(4)
C6 0.096(3) 0.113(3) 0.0468(17) 0.0005(19) -0.0158(15) 0.021(2)
C7 0.0280(11) 0.0437(13) 0.0383(12) 0.0083(10) -0.0039(8) 0.0001(10)
C8 0.0436(15) 0.0538(16) 0.0627(16) -0.0088(13) 0.0054(11) -0.0019(13)
C9 0.0523(18) 0.076(2) 0.080(2) -0.0221(17) 0.0123(14) 0.0100(16)
C10 0.0331(15) 0.100(2) 0.0716(19) -0.0087(18) 0.0076(12) 0.0082(16)
C11 0.0266(13) 0.074(2) 0.0780(19) 0.0024(16) -0.0003(12) -0.0038(13)
C12 0.0305(13) 0.0480(15) 0.0667(16) 0.0018(13) -0.0005(10) -0.0013(11)
C13 0.0296(11) 0.0334(11) 0.0359(11) -0.0010(10) 0.0019(8) -0.0023(9)
C14 0.0297(12) 0.0493(14) 0.0441(12) 0.0058(11) 0.0079(9) -0.0016(11)
C15 0.0421(14) 0.0617(16) 0.0379(12) 0.0166(12) 0.0105(10) 0.0014(12)
C16 0.0387(13) 0.0505(14) 0.0349(11) 0.0129(11) 0.0017(9) 0.0014(11)
C17 0.0317(11) 0.0321(11) 0.0298(10) -0.0008(9) 0.0018(8) -0.0014(9)
C18 0.0309(11) 0.0277(10) 0.0273(10) -0.0017(9) 0.0028(8) -0.0018(9)
C19 0.0280(11) 0.0300(10) 0.0266(10) -0.0024(9) -0.0010(7) 0.0010(9)
C20 0.0304(11) 0.0347(11) 0.0287(10) -0.0012(9) 0.0003(8) 0.0008(9)
C21 0.0371(13) 0.0538(14) 0.0313(11) 0.0053(11) -0.0031(9) 0.0019(11)
C22 0.0320(12) 0.0623(16) 0.0421(12) 0.0088(12) -0.0057(9) 0.0047(12)
C23 0.0264(12) 0.0567(15) 0.0418(12) 0.0034(11) 0.0016(9) 0.0021(11)
C24 0.0275(11) 0.0351(12) 0.0329(11) -0.0018(9) 0.0011(8) -0.0010(9)
C25 0.0363(12) 0.0342(12) 0.0396(12) 0.0007(10) 0.0047(9) 0.0038(10)
C26 0.097(2) 0.0440(15) 0.0438(14) -0.0086(12) 0.0206(14) -0.0115(15)
C27 0.135(3) 0.0508(17) 0.0546(17) -0.0221(15) 0.0191(18) -0.028(2)
C28 0.107(3) 0.0385(15) 0.081(2) -0.0144(16) 0.0116(18) -0.0219(17)
C29 0.0700(19) 0.0481(16) 0.0661(18) 0.0150(14) 0.0121(14) -0.0094(15)
C30 0.0553(16) 0.0503(15) 0.0381(12) 0.0028(12) 0.0022(10) -0.0074(13)
C31 0.0411(13) 0.0359(12) 0.0355(11) 0.0010(10) 0.0106(9) -0.0006(11)
C32 0.0406(14) 0.0558(15) 0.0495(14) 0.0014(12) 0.0084(10) 0.0052(12)
C33 0.0507(16) 0.0655(18) 0.0614(16) 0.0130(15) 0.0212(12) 0.0185(14)
C34 0.092(2) 0.0442(15) 0.0613(17) 0.0071(14) 0.0433(16) 0.0189(16)
C35 0.093(3) 0.0504(16) 0.0647(18) -0.0161(14) 0.0360(16) -0.0117(17)
C36 0.0579(17) 0.0492(15) 0.0562(15) -0.0123(13) 0.0185(12) -0.0110(13)

loop_
_atom_type_symbol
_atom_type_description
_atom_type_scat_dispersion_real
_atom_type_scat_dispersion_imag
_atom_type_scat_source
C C 0.0033 0.0016 'International Tables Vol C Tables 4.2.6.8 and 6.1.1.4'
H H 0.0000 0.0000 'International Tables Vol C Tables 4.2.6.8 and 6.1.1.4'
O O 0.0106 0.0060 'International Tables Vol C Tables 4.2.6.8 and 6.1.1.4'
S S 0.1246 0.1234 'International Tables Vol C Tables 4.2.6.8 and 6.1.1.4'
P P 0.1023 0.0942 'International Tables Vol C Tables 4.2.6.8 and 6.1.1.4'

loop_
_geom_angle_atom_site_label_1
_geom_angle_atom_site_label_2
_geom_angle_atom_site_label_3
_geom_angle
C19 S1 C18 90.78(9)
O1 P1 C7 112.01(10)
O1 P1 C13 113.38(10)
C7 P1 C13 106.11(10)
O1 P1 C1 113.89(11)
C7 P1 C1 105.30(10)
C13 P1 C1 105.45(10)
O2 P2 C24 111.49(9)
O2 P2 C31 113.22(10)
C24 P2 C31 106.57(10)
O2 P2 C25 114.38(10)
C24 P2 C25 105.78(10)
C31 P2 C25 104.73(10)
C2 C1 C6 118.2(3)
C2 C1 P1 122.97(18)
C6 C1 P1 118.7(2)
C1 C2 C3 122.1(3)
C1 C2 H2A 119.0
C3 C2 H2A 119.0
C4 C3 C2 119.3(4)
C4 C3 H3A 120.3
C2 C3 H3A 120.3
C3 C4 C5 120.2(4)
C3 C4 H4A 119.9
C5 C4 H4A 119.9
C4 C5 C6 121.4(3)
C4 C5 H5A 119.3
C6 C5 H5A 119.3
C5 C6 C1 118.8(4)
C5 C6 H6A 120.6
C1 C6 H6A 120.6
C8 C7 C12 118.5(2)
C8 C7 P1 117.27(18)
C12 C7 P1 124.19(18)
C9 C8 C7 120.9(3)
C9 C8 H8A 119.6
C7 C8 H8A 119.6
C10 C9 C8 119.8(3)
C10 C9 H9A 120.1
C8 C9 H9A 120.1
C9 C10 C11 120.2(3)
C9 C10 H10A 119.9
C11 C10 H10A 119.9
C10 C11 C12 120.2(3)
C10 C11 H11A 119.9
C12 C11 H11A 119.9
C11 C12 C7 120.4(2)
C11 C12 H12A 119.8
C7 C12 H12A 119.8
C14 C13 C18 117.64(19)
C14 C13 P1 122.61(16)
C18 C13 P1 119.73(15)
C15 C14 C13 121.2(2)
C15 C14 H14A 119.4
C13 C14 H14A 119.4
C16 C15 C14 120.8(2)
C16 C15 H15A 119.6
C14 C15 H15A 119.6
C15 C16 C17 120.1(2)
C15 C16 H16A 120.0
C17 C16 H16A 120.0
C16 C17 C18 119.08(19)
C16 C17 C20 129.07(19)
C18 C17 C20 111.83(17)
C13 C18 C17 121.19(18)
C13 C18 S1 126.13(15)
C17 C18 S1 112.67(15)
C24 C19 C20 120.79(18)
C24 C19 S1 126.79(15)
C20 C19 S1 112.42(15)
C21 C20 C19 119.97(18)
C21 C20 C17 127.75(19)
C19 C20 C17 112.27(17)
C22 C21 C20 119.4(2)
C22 C21 H21A 120.3
C20 C21 H21A 120.3
C21 C22 C23 120.2(2)
C21 C22 H22A 119.9
C23 C22 H22A 119.9
C24 C23 C22 122.5(2)
C24 C23 H23A 118.8
C22 C23 H23A 118.8
C23 C24 C19 117.04(19)
C23 C24 P2 120.64(16)
C19 C24 P2 122.23(15)
C26 C25 C30 118.3(2)
C26 C25 P2 123.73(17)
C30 C25 P2 117.96(16)
C25 C26 C27 119.9(2)
C25 C26 H26A 120.1
C27 C26 H26A 120.1
C28 C27 C26 121.0(3)
C28 C27 H27A 119.5
C26 C27 H27A 119.5
C27 C28 C29 120.3(3)
C27 C28 H28A 119.8
C29 C28 H28A 119.8
C28 C29 C30 119.6(2)
C28 C29 H29A 120.2
C30 C29 H29A 120.2
C29 C30 C25 120.8(2)
C29 C30 H30A 119.6
C25 C30 H30A 119.6
C36 C31 C32 119.5(2)
C36 C31 P2 117.20(18)
C32 C31 P2 123.24(18)
C31 C32 C33 119.6(3)
C31 C32 H32A 120.2
C33 C32 H32A 120.2
C34 C33 C32 119.8(3)
C34 C33 H33A 120.1
C32 C33 H33A 120.1
C35 C34 C33 120.3(2)
C35 C34 H34A 119.9
C33 C34 H34A 119.9
C34 C35 C36 121.0(3)
C34 C35 H35A 119.5
C36 C35 H35A 119.5
C35 C36 C31 119.8(3)
C35 C36 H36A 120.1
C31 C36 H36A 120.1

loop_
_geom_bond_atom_site_label_1
_geom_bond_atom_site_label_2
_geom_bond_distance
S1 C19 1.752(2)
S1 C18 1.7539(19)
P1 O1 1.4774(17)
P1 C7 1.802(2)
P1 C13 1.802(2)
P1 C1 1.802(3)
P2 O2 1.4789(16)
P2 C24 1.802(2)
P2 C31 1.802(2)
P2 C25 1.803(2)
C1 C2 1.369(4)
C1 C6 1.385(3)
C2 C3 1.379(4)
C2 H2A 0.9300
C3 C4 1.339(5)
C3 H3A 0.9300
C4 C5 1.364(6)
C4 H4A 0.9300
C5 C6 1.385(5)
C5 H5A 0.9300
C6 H6A 0.9300
C7 C8 1.382(3)
C7 C12 1.386(3)
C8 C9 1.378(4)
C8 H8A 0.9300
C9 C10 1.369(4)
C9 H9A 0.9300
C10 C11 1.370(4)
C10 H10A 0.9300
C11 C12 1.376(3)
C11 H11A 0.9300
C12 H12A 0.9300
C13 C14 1.397(3)
C13 C18 1.403(3)
C14 C15 1.389(3)
C14 H14A 0.9300
C15 C16 1.368(3)
C15 H15A 0.9300
C16 C17 1.398(3)
C16 H16A 0.9300
C17 C18 1.406(3)
C17 C20 1.439(3)
C19 C24 1.405(3)
C19 C20 1.408(3)
C20 C21 1.393(3)
C21 C22 1.372(3)
C21 H21A 0.9300
C22 C23 1.389(3)
C22 H22A 0.9300
C23 C24 1.385(3)
C23 H23A 0.9300
C25 C26 1.377(3)
C25 C30 1.393(3)
C26 C27 1.388(4)
C26 H26A 0.9300
C27 C28 1.345(4)
C27 H27A 0.9300
C28 C29 1.366(4)
C28 H28A 0.9300
C29 C30 1.380(3)
C29 H29A 0.9300
C30 H30A 0.9300
C31 C36 1.384(3)
C31 C32 1.387(3)
C32 C33 1.390(3)
C32 H32A 0.9300
C33 C34 1.381(4)
C33 H33A 0.9300
C34 C35 1.349(4)
C34 H34A 0.9300
C35 C36 1.377(4)
C35 H35A 0.9300
C36 H36A 0.9300

loop_
_geom_torsion_atom_site_label_1
_geom_torsion_atom_site_label_2
_geom_torsion_atom_site_label_3
_geom_torsion_atom_site_label_4
_geom_torsion
O1 P1 C1 C2 -147.8(2)
C7 P1 C1 C2 89.1(2)
C13 P1 C1 C2 -22.9(3)
O1 P1 C1 C6 36.1(2)
C7 P1 C1 C6 -87.0(2)
C13 P1 C1 C6 161.0(2)
C6 C1 C2 C3 -0.5(5)
P1 C1 C2 C3 -176.6(2)
C1 C2 C3 C4 1.0(5)
C2 C3 C4 C5 -0.4(7)
C3 C4 C5 C6 -0.7(8)
C4 C5 C6 C1 1.2(7)
C2 C1 C6 C5 -0.6(5)
P1 C1 C6 C5 175.7(3)
O1 P1 C7 C8 36.0(2)
C13 P1 C7 C8 -88.19(19)
C1 P1 C7 C8 160.32(18)
O1 P1 C7 C12 -143.04(19)
C13 P1 C7 C12 92.7(2)
C1 P1 C7 C12 -18.7(2)
C12 C7 C8 C9 -0.5(4)
P1 C7 C8 C9 -179.6(2)
C7 C8 C9 C10 0.2(4)
C8 C9 C10 C11 0.0(5)
C9 C10 C11 C12 0.1(4)
C10 C11 C12 C7 -0.4(4)
C8 C7 C12 C11 0.6(3)
P1 C7 C12 C11 179.66(19)
O1 P1 C13 C14 -133.01(19)
C7 P1 C13 C14 -9.7(2)
C1 P1 C13 C14 101.7(2)
O1 P1 C13 C18 48.3(2)
C7 P1 C13 C18 171.68(17)
C1 P1 C13 C18 -76.93(19)
C18 C13 C14 C15 -0.4(3)
P1 C13 C14 C15 -179.06(18)
C13 C14 C15 C16 1.6(4)
C14 C15 C16 C17 -1.1(4)
C15 C16 C17 C18 -0.5(3)
C15 C16 C17 C20 -179.1(2)
C14 C13 C18 C17 -1.3(3)
P1 C13 C18 C17 177.48(15)
C14 C13 C18 S1 177.35(16)
P1 C13 C18 S1 -3.9(3)
C16 C17 C18 C13 1.7(3)
C20 C17 C18 C13 -179.51(19)
C16 C17 C18 S1 -177.10(17)
C20 C17 C18 S1 1.7(2)
C19 S1 C18 C13 179.5(2)
C19 S1 C18 C17 -1.75(16)
C18 S1 C19 C24 -179.0(2)
C18 S1 C19 C20 1.34(16)
C24 C19 C20 C21 0.7(3)
S1 C19 C20 C21 -179.60(17)
C24 C19 C20 C17 179.67(19)
S1 C19 C20 C17 -0.6(2)
C16 C17 C20 C21 -3.2(4)
C18 C17 C20 C21 178.2(2)
C16 C17 C20 C19 178.0(2)
C18 C17 C20 C19 -0.7(3)
C19 C20 C21 C22 1.9(3)
C17 C20 C21 C22 -176.9(2)
C20 C21 C22 C23 -2.2(4)
C21 C22 C23 C24 -0.1(4)
C22 C23 C24 C19 2.7(3)
C22 C23 C24 P2 -174.00(19)
C20 C19 C24 C23 -2.9(3)
S1 C19 C24 C23 177.44(17)
C20 C19 C24 P2 173.70(15)
S1 C19 C24 P2 -6.0(3)
O2 P2 C24 C23 -170.43(18)
C31 P2 C24 C23 -46.4(2)
C25 P2 C24 C23 64.7(2)
O2 P2 C24 C19 13.1(2)
C31 P2 C24 C19 137.08(18)
C25 P2 C24 C19 -111.83(18)
O2 P2 C25 C26 -108.5(2)
C24 P2 C25 C26 14.6(2)
C31 P2 C25 C26 127.0(2)
O2 P2 C25 C30 70.0(2)
C24 P2 C25 C30 -166.90(18)
C31 P2 C25 C30 -54.5(2)
C30 C25 C26 C27 0.6(4)
P2 C25 C26 C27 179.1(2)
C25 C26 C27 C28 1.2(5)
C26 C27 C28 C29 -3.0(5)
C27 C28 C29 C30 2.9(5)
C28 C29 C30 C25 -1.0(4)
C26 C25 C30 C29 -0.7(4)
P2 C25 C30 C29 -179.3(2)
O2 P2 C31 C36 28.9(2)
C24 P2 C31 C36 -94.01(19)
C25 P2 C31 C36 154.17(18)
O2 P2 C31 C32 -153.16(19)
C24 P2 C31 C32 83.9(2)
C25 P2 C31 C32 -27.9(2)
C36 C31 C32 C33 1.3(3)
P2 C31 C32 C33 -176.63(18)
C31 C32 C33 C34 0.6(4)
C32 C33 C34 C35 -2.1(4)
C33 C34 C35 C36 1.7(4)
C34 C35 C36 C31 0.2(4)
C32 C31 C36 C35 -1.7(4)
P2 C31 C36 C35 176.34(19)

loop_
_cod_related_entry_id
_cod_related_entry_database
_cod_related_entry_code
1 ChemSpider 30660684
